data_7046986
loop_
_publ_author_name
'Harchani, Ali'
'Ku\<cer\'akov\'a, Monika'
'Du\<sek, Michal'
'Haddad, Amor'

_publ_section_title
;
 Structures, electronic properties, reactivity and dynamic studies of
 three new polyoxometalate compounds.
;
_journal_issue 32
_journal_name_full 'Dalton transactions (Cambridge, England : 2003)'
_journal_page_first 10965
_journal_page_last 10975
_journal_paper_doi 10.1039/c8dt02205d
_journal_volume 47
_journal_year 2018
_chemical_formula_moiety 'C23 H93 Mo10 N11 O51 P4'
_chemical_formula_sum 'C23 H93 Mo10 N11 O51 P4'
_chemical_formula_weight 2423.3
_space_group_IT_number 14
_space_group_name_Hall '-P 2ybc'
_space_group_name_H-M_alt 'P 1 21/c 1'
_symmetry_cell_setting monoclinic
_symmetry_Int_Tables_number 14
_symmetry_space_group_name_Hall '-P 2ybc'
_symmetry_space_group_name_H-M 'P 1 21/c 1'
_audit_update_record
;
2018-06-29 deposited with the CCDC.
2018-07-10 downloaded from the CCDC.
;
_cell_angle_alpha 90
_cell_angle_beta 114.933(3)
_cell_angle_gamma 90
_cell_formula_units_Z 2
_cell_length_a 15.8583(6)
_cell_length_b 17.3578(5)
_cell_length_c 14.8499(4)
_cell_measurement_reflns_used 7747
_cell_measurement_temperature 95.00(10)
_cell_measurement_theta_max 74.02
_cell_measurement_theta_min 3.98
_cell_volume 3706.7(2)
_computing_cell_refinement 'CrysAlisPro 1.171.39.33b (Rigaku OD, 2017)'
_computing_data_collection 'CrysAlisPro 1.171.39.33b (Rigaku OD, 2017)'
_computing_data_reduction 'CrysAlisPro 1.171.39.33b (Rigaku OD, 2017)'
_computing_molecular_graphics 'Diamond (Brandenburg & Putz, 2005)'
_computing_publication_material 'Jana2006 (Pet\<r\'i\<cek, Du\<sek & Palatinus, 2014)'
_computing_structure_refinement 'Jana2006 (Pet\<r\'i\<cek, Du\<sek & Palatinus, 2014)'
_computing_structure_solution 'Superflip (Palatinus & Chapuis, 2007)'
_diffrn_ambient_temperature 95
_diffrn_detector 'CCD plate'
_diffrn_detector_area_resol_mean 5.2027
_diffrn_measured_fraction_theta_full 0.98
_diffrn_measured_fraction_theta_max 0.96
_diffrn_measurement_device 'four-circle diffractometer'
_diffrn_measurement_device_type 'SuperNova, Dual, Cu at home/near, AtlasS2'
_diffrn_measurement_method '\w scans'
_diffrn_radiation_monochromator mirror
_diffrn_radiation_probe x-ray
_diffrn_radiation_source 'X-ray tube'
_diffrn_radiation_type 'Cu K\a'
_diffrn_radiation_wavelength 1.54184
_diffrn_reflns_av_R_equivalents 0.0253
_diffrn_reflns_av_unetI/netI 0.0351
_diffrn_reflns_limit_h_max 19
_diffrn_reflns_limit_h_min -18
_diffrn_reflns_limit_k_max 19
_diffrn_reflns_limit_k_min -20
_diffrn_reflns_limit_l_max 18
_diffrn_reflns_limit_l_min -12
_diffrn_reflns_number 12389
_diffrn_reflns_reduction_process
;
Integration of the CCD images was done by program CrysAlisPro
(Agilent Technologies, 2010). The same program was used for indexing of the
crystal shape and absorption correction.
;
_diffrn_reflns_theta_full 71.05
_diffrn_reflns_theta_max 74.25
_diffrn_reflns_theta_min 3.99
_diffrn_source 'micro-focus sealed X-ray tube'
_exptl_absorpt_coefficient_mu 15.165
_exptl_absorpt_correction_T_max 0.738
_exptl_absorpt_correction_T_min 0.391
_exptl_absorpt_correction_type gaussian
_exptl_absorpt_process_details
;
CrysAlisPro 1.171.39.33b (Rigaku Oxford Diffraction, 2017)
Numerical absorption correction based on gaussian integration over
            a multifaceted crystal model
Empirical absorption correction using spherical harmonics,
 implemented in SCALE3 ABSPACK scaling algorithm.
;
_exptl_crystal_colour white
_exptl_crystal_density_diffrn 2.1712
_exptl_crystal_description 'polygon shape'
_exptl_crystal_F_000 2392
_exptl_crystal_size_max 0.125
_exptl_crystal_size_mid 0.047
_exptl_crystal_size_min 0.031
_refine_diff_density_max 0.44
_refine_diff_density_min -0.42
_refine_ls_extinction_coef 420(30)
_refine_ls_extinction_method 'B-C type 1 Gaussian isotropic (Becker & Coppens, 1974)'
_refine_ls_goodness_of_fit_gt 1.20
_refine_ls_goodness_of_fit_ref 1.18
_refine_ls_hydrogen_treatment mixed
_refine_ls_number_constraints 192
_refine_ls_number_parameters 491
_refine_ls_number_reflns 7224
_refine_ls_number_restraints 14
_refine_ls_R_factor_all 0.0278
_refine_ls_R_factor_gt 0.0231
_refine_ls_shift/su_max 0.0354
_refine_ls_shift/su_mean 0.0011
_refine_ls_structure_factor_coef Fsqd
_refine_ls_weighting_details w=1/(\s^2^(I)+0.0004I^2^)
_refine_ls_weighting_scheme sigma
_refine_ls_wR_factor_gt 0.0556
_refine_ls_wR_factor_ref 0.0582
_reflns_number_gt 6403
_reflns_number_total 7224
_reflns_threshold_expression I>3\s(I)
_cod_data_source_file c8dt02205d2.cif
_cod_data_source_block I_CCDC2
_cod_depositor_comments
;
The following automatic conversions were performed:

'_diffrn_radiation_probe' value 'X-ray' changed to 'x-ray' according
to
/home/data/users/saulius/crontab/automatic-downloads/rss-feeds/RSC/lib/dictionaries/cif_core.dic
dictionary named 'cif_core.dic' version 2.4.2 from 2011-04-26.

Automatic conversion script
Id: cif_fix_values 4973 2017-02-22 13:04:09Z antanas 

 Adding full bibliography for 7046984--7046986.cif.
;
_cod_original_sg_symbol_Hall '-P 2ycb'
_cod_database_code 7046986

loop_
_space_group_symop_id
_space_group_symop_operation_xyz
1 x,y,z
2 -x,y+1/2,-z+1/2
3 -x,-y,-z
4 x,-y+1/2,z+1/2

loop_
_atom_site_label
_atom_site_type_symbol
_atom_site_fract_x
_atom_site_fract_y
_atom_site_fract_z
_atom_site_adp_type
_atom_site_U_iso_or_equiv
_atom_site_site_symmetry_multiplicity
_atom_site_occupancy
_atom_site_calc_flag
Mo1 Mo 0.374476(15) 0.390091(13) 0.162081(17) Uani 0.00693(8) 4 1 d
Mo2 Mo 0.227551(15) 0.322100(13) 0.255657(17) Uani 0.00662(8) 4 1 d
Mo3 Mo 0.342782(15) 0.582997(13) 0.127725(17) Uani 0.00840(8) 4 1 d
Mo4 Mo 0.129264(15) 0.473847(13) 0.318343(17) Uani 0.00784(8) 4 1 d
Mo5 Mo 0.217537(15) 0.638217(13) 0.276601(18) Uani 0.00880(8) 4 1 d
P1 P 0.36119(5) 0.48679(4) 0.35384(5) Uani 0.0064(2) 4 1 d
P2 P 0.15728(5) 0.47877(4) 0.10290(5) Uani 0.0068(2) 4 1 d
O1 O 0.05877(14) 0.45033(12) 0.03576(16) Uani 0.0107(7) 4 1 d
O2 O 0.12015(14) 0.37636(12) 0.24599(16) Uani 0.0092(7) 4 1 d
O3 O 0.45122(14) 0.45380(12) 0.43680(16) Uani 0.0100(7) 4 1 d
O4 O 0.27971(13) 0.43424(12) 0.34683(15) Uani 0.0081(7) 4 1 d
O5 O 0.11495(16) 0.67906(13) 0.19638(18) Uani 0.0158(8) 4 1 d
O6 O 0.36983(14) 0.48656(12) 0.25345(16) Uani 0.0087(7) 4 1 d
O7 O 0.15865(14) 0.52050(12) 0.19569(16) Uani 0.0093(7) 4 1 d
O8 O 0.21861(14) 0.40513(12) 0.13306(16) Uani 0.0087(7) 4 1 d
O9 O 0.17495(15) 0.25327(13) 0.16578(16) Uani 0.0117(7) 4 1 d
O10 O 0.34599(14) 0.56951(12) 0.37663(16) Uani 0.0090(7) 4 1 d
O11 O 0.19497(14) 0.53360(12) 0.04873(16) Uani 0.0096(7) 4 1 d
O12 O 0.49215(15) 0.37663(13) 0.21751(17) Uani 0.0117(7) 4 1 d
O13 O 0.36444(15) 0.48197(12) 0.08419(16) Uani 0.0101(7) 4 1 d
O14 O 0.25824(15) 0.27198(13) 0.36500(17) Uani 0.0120(7) 4 1 d
O15 O 0.26941(15) 0.71189(13) 0.35760(18) Uani 0.0146(8) 4 1 d
O16 O 0.17391(15) 0.57530(13) 0.35702(17) Uani 0.0115(7) 4 1 d
O17 O 0.33596(15) 0.32792(13) 0.06176(17) Uani 0.0132(8) 4 1 d
O18 O 0.31313(16) 0.63321(13) 0.01975(17) Uani 0.0149(8) 4 1 d
O19 O 0.49627(17) 0.75456(15) 0.11599(19) Uani 0.0185(8) 4 1 d
O20 O 0.45632(15) 0.61130(13) 0.19509(17) Uani 0.0137(8) 4 1 d
O21 O 0.34974(14) 0.32825(12) 0.25739(16) Uani 0.0092(7) 4 1 d
O22 O 0.28397(14) 0.63790(12) 0.19488(16) Uani 0.0108(7) 4 1 d
O23 O 0.15071(15) 0.43749(13) 0.43351(17) Uani 0.0132(8) 4 1 d
O24 O 0.01162(15) 0.48965(13) 0.26300(18) Uani 0.0140(8) 4 1 d
N1 N 0.6626(2) 0.5228(2) 0.1096(2) Uani 0.0224(11) 4 1 d
N2 N 0.3583(2) 0.87277(17) 0.0618(2) Uani 0.0165(10) 4 1 d
N3 N 0.8620(2) 0.68782(18) 0.0484(2) Uani 0.0195(10) 4 1 d
N4 N 0.4255(2) 0.18116(17) 0.0345(2) Uani 0.0187(10) 4 1 d
N5 N 0.92265(19) 0.36804(16) 0.1014(2) Uani 0.0159(9) 4 1 d
C1 C 0.8874(2) 0.6339(2) 0.1328(3) Uani 0.0212(12) 4 1 d
C2 C 0.3516(3) 0.9517(2) 0.0949(3) Uani 0.0202(12) 4 1 d
C3 C 0.2853(3) 0.8205(2) 0.0654(3) Uani 0.0259(14) 4 1 d
O1d O 0.1934(5) 1.0039(4) 0.2100(5) Uani 0.032(2) 4 0.5 d
O1w O 0.1653(4) 0.9937(3) 0.2410(5) Uani 0.0197(19) 4 0.5 d
C4 C 0.3707(3) 0.1501(2) 0.0865(3) Uani 0.0219(12) 4 1 d
C5 C 0.9291(3) 0.3071(2) 0.0353(4) Uani 0.0316(15) 4 1 d
C6 C 0.5148(2) 0.2172(2) 0.1030(3) Uani 0.0178(11) 4 1 d
C7 C 0.6045(3) 0.4583(3) 0.1186(3) Uani 0.0339(16) 4 1 d
C8 C 0.8881(3) 0.3406(3) 0.1740(3) Uani 0.0390(16) 4 1 d
C9 C 0.6320(3) 0.5993(3) 0.1272(3) Uani 0.0314(15) 4 1 d
C10 C 0.9123(2) 0.76182(19) 0.0740(3) Uani 0.0159(11) 4 1 d
O2w O 0.2013(4) 1.0984(3) 0.1308(4) Uani 0.0212(18) 4 0.5 d
C2d C -0.0124(6) 1.0690(5) 0.0071(7) Uani 0.024(3) 4 0.5 d
C3d C 0.0547(8) 0.9379(5) 0.0398(8) Uani 0.026(3) 4 0.5 d
N1d N 0.0615(4) 1.0180(4) 0.0709(5) Uani 0.020(2) 4 0.5 d
C1d C 0.1308(5) 1.0438(6) 0.1541(6) Uani 0.028(3) 4 0.5 d
H1c1 H 0.854005 0.586488 0.110184 Uiso 0.0255 4 1 d
H2c1 H 0.953021 0.623982 0.160219 Uiso 0.0255 4 1 d
H3c1 H 0.87168 0.656327 0.182851 Uiso 0.0255 4 1 d
H1c2 H 0.406283 0.980177 0.103241 Uiso 0.0242 4 1 d
H2c2 H 0.297688 0.97665 0.04607 Uiso 0.0242 4 1 d
H3c2 H 0.346444 0.94966 0.157013 Uiso 0.0242 4 1 d
H1c3 H 0.292602 0.770161 0.042952 Uiso 0.0311 4 1 d
H2c3 H 0.291271 0.817374 0.132337 Uiso 0.0311 4 1 d
H3c3 H 0.224983 0.840417 0.023132 Uiso 0.0311 4 1 d
H1c4 H 0.315354 0.12583 0.039182 Uiso 0.0263 4 1 d
H2c4 H 0.407375 0.112978 0.135179 Uiso 0.0263 4 1 d
H3c4 H 0.353944 0.191431 0.118751 Uiso 0.0263 4 1 d
H1c5 H 0.955001 0.328196 -0.007255 Uiso 0.0379 4 1 d
H2c5 H 0.968366 0.266359 0.074608 Uiso 0.0379 4 1 d
H3c5 H 0.868175 0.28708 -0.004327 Uiso 0.0379 4 1 d
H1c6 H 0.5458 0.238024 0.065197 Uiso 0.0213 4 1 d
H2c6 H 0.502468 0.257714 0.139786 Uiso 0.0213 4 1 d
H3c6 H 0.553651 0.178957 0.148229 Uiso 0.0213 4 1 d
H1c7 H 0.63184 0.410023 0.113785 Uiso 0.0406 4 1 d
H2c7 H 0.601301 0.461451 0.181623 Uiso 0.0406 4 1 d
H3c7 H 0.542975 0.46193 0.066179 Uiso 0.0406 4 1 d
H1c8 H 0.886038 0.382855 0.214688 Uiso 0.0467 4 1 d
H2c8 H 0.826758 0.319561 0.13926 Uiso 0.0467 4 1 d
H3c8 H 0.929003 0.301435 0.215161 Uiso 0.0467 4 1 d
H1c9 H 0.673506 0.638034 0.123254 Uiso 0.0377 4 1 d
H2c9 H 0.570174 0.60927 0.077798 Uiso 0.0377 4 1 d
H3c9 H 0.632202 0.600449 0.191921 Uiso 0.0377 4 1 d
H1c10 H 0.897413 0.791473 0.014668 Uiso 0.0191 4 1 d
H2c10 H 0.894255 0.789904 0.118755 Uiso 0.0191 4 1 d
H3c10 H 0.978041 0.75225 0.105246 Uiso 0.0191 4 1 d
H1o19 H 0.5479(14) 0.768(3) 0.156(3) Uiso 0.0222 4 1 d
H2o19 H 0.490(3) 0.7115(12) 0.135(3) Uiso 0.0222 4 1 d
H1c2d H -0.071313 1.043769 -0.012507 Uiso 0.0286 4 0.5 d
H2c2d H -0.011693 1.115415 0.042579 Uiso 0.0286 4 0.5 d
H3c2d H -0.002801 1.08154 -0.0509 Uiso 0.0286 4 0.5 d
H1c3d H 0.066376 0.9342 -0.01844 Uiso 0.0309 4 0.5 d
H2c3d H 0.09973 0.907773 0.092217 Uiso 0.0309 4 0.5 d
H3c3d H -0.006603 0.918935 0.025073 Uiso 0.0309 4 0.5 d
H1n1 H 0.720338 0.515546 0.150949 Uiso 0.0269 4 1 d
H2n1 H 0.662456 0.521828 0.05094 Uiso 0.0269 4 1 d
H1n2 H 0.412927 0.853929 0.098433 Uiso 0.0198 4 1 d
H2n2 H 0.354321 0.874143 0.001575 Uiso 0.0198 4 1 d
H1n3 H 0.802372 0.696413 0.023128 Uiso 0.0233 4 1 d
H2n3 H 0.871198 0.665808 0.000712 Uiso 0.0233 4 1 d
H1n4 H 0.392206 0.214771 -0.009613 Uiso 0.0224 4 1 d
H2n4 H 0.436623 0.14442 0.001201 Uiso 0.0224 4 1 d
H1n5 H 0.886932 0.404892 0.065791 Uiso 0.019 4 1 d
H2n5 H 0.976846 0.389493 0.132768 Uiso 0.019 4 1 d
H1o1 H 0.017(4) 0.483(4) 0.021(6) Uiso 0.0128 4 0.5 d
H1o3 H 0.488(5) 0.482(4) 0.479(5) Uiso 0.0119 4 0.5 d
H1c1d H 0.130766 1.097295 0.170457 Uiso 0.0336 4 0.5 d

loop_
_atom_site_aniso_label
_atom_site_aniso_type_symbol
_atom_site_aniso_U_11
_atom_site_aniso_U_22
_atom_site_aniso_U_33
_atom_site_aniso_U_12
_atom_site_aniso_U_13
_atom_site_aniso_U_23
Mo1 Mo 0.00582(10) 0.00779(11) 0.00647(11) 0.00048(7) 0.00189(9) -0.00048(8)
Mo2 Mo 0.00568(10) 0.00642(11) 0.00662(11) -0.00009(7) 0.00148(8) 0.00061(8)
Mo3 Mo 0.00831(11) 0.00809(12) 0.00773(11) -0.00141(8) 0.00232(9) 0.00095(8)
Mo4 Mo 0.00615(10) 0.00939(12) 0.00782(11) -0.00019(8) 0.00279(9) -0.00109(8)
Mo5 Mo 0.00667(10) 0.00682(12) 0.01087(12) 0.00086(8) 0.00170(9) -0.00109(8)
P1 P 0.0049(3) 0.0071(3) 0.0058(3) -0.0003(2) 0.0009(3) -0.0004(2)
P2 P 0.0051(3) 0.0072(3) 0.0062(3) 0.0003(2) 0.0006(3) 0.0003(3)
O1 O 0.0064(9) 0.0093(10) 0.0117(11) 0.0008(8) -0.0007(9) 0.0004(8)
O2 O 0.0067(9) 0.0103(10) 0.0086(10) -0.0011(7) 0.0013(8) -0.0002(8)
O3 O 0.0084(9) 0.0095(10) 0.0078(10) 0.0004(8) -0.0006(8) -0.0014(8)
O4 O 0.0056(9) 0.0089(10) 0.0083(10) -0.0002(7) 0.0014(8) -0.0009(8)
O5 O 0.0135(10) 0.0116(11) 0.0186(12) 0.0030(8) 0.0031(9) 0.0004(9)
O6 O 0.0078(9) 0.0093(10) 0.0073(10) 0.0003(7) 0.0017(8) 0.0005(8)
O7 O 0.0087(9) 0.0096(10) 0.0085(10) -0.0004(7) 0.0026(8) 0.0003(8)
O8 O 0.0066(9) 0.0088(10) 0.0085(10) 0.0019(7) 0.0012(8) 0.0009(8)
O9 O 0.0117(9) 0.0094(10) 0.0122(11) -0.0016(8) 0.0033(9) -0.0020(8)
O10 O 0.0067(9) 0.0082(10) 0.0100(10) 0.0009(7) 0.0015(8) 0.0002(8)
O11 O 0.0083(9) 0.0099(10) 0.0079(10) -0.0015(7) 0.0007(8) 0.0018(8)
O12 O 0.0100(9) 0.0128(10) 0.0117(11) 0.0012(8) 0.0042(9) 0.0008(8)
O13 O 0.0128(9) 0.0100(10) 0.0077(10) 0.0006(8) 0.0044(8) 0.0003(8)
O14 O 0.0100(9) 0.0117(11) 0.0133(11) -0.0005(8) 0.0040(9) 0.0020(8)
O15 O 0.0132(10) 0.0107(11) 0.0183(12) -0.0005(8) 0.0050(9) -0.0041(9)
O16 O 0.0100(9) 0.0116(11) 0.0131(11) -0.0021(8) 0.0051(9) -0.0041(8)
O17 O 0.0137(10) 0.0143(11) 0.0109(11) 0.0018(8) 0.0046(9) -0.0011(8)
O18 O 0.0182(10) 0.0126(11) 0.0127(11) -0.0020(8) 0.0054(9) 0.0024(9)
O19 O 0.0168(11) 0.0164(12) 0.0173(12) -0.0059(9) 0.0024(10) 0.0001(9)
O20 O 0.0140(10) 0.0125(11) 0.0151(11) -0.0028(8) 0.0067(9) -0.0006(9)
O21 O 0.0066(9) 0.0082(10) 0.0113(10) 0.0025(7) 0.0025(8) 0.0016(8)
O22 O 0.0102(9) 0.0078(10) 0.0120(11) 0.0006(8) 0.0023(8) 0.0016(8)
O23 O 0.0139(10) 0.0139(11) 0.0127(11) -0.0004(8) 0.0064(9) -0.0033(9)
O24 O 0.0106(9) 0.0134(11) 0.0173(12) 0.0003(8) 0.0051(9) -0.0015(9)
N1 N 0.0169(14) 0.0376(19) 0.0134(14) -0.0049(12) 0.0070(12) -0.0007(13)
N2 N 0.0194(13) 0.0179(14) 0.0118(13) 0.0048(11) 0.0062(11) 0.0027(11)
N3 N 0.0193(13) 0.0229(16) 0.0134(14) -0.0062(12) 0.0042(12) -0.0034(12)
N4 N 0.0213(14) 0.0160(14) 0.0121(13) 0.0064(11) 0.0005(11) -0.0008(11)
N5 N 0.0126(12) 0.0150(14) 0.0141(14) -0.0057(10) -0.0002(11) 0.0040(11)
C1 C 0.0224(16) 0.0146(16) 0.0242(19) 0.0043(13) 0.0075(15) 0.0029(13)
C2 C 0.0256(17) 0.0166(17) 0.0164(17) 0.0030(13) 0.0070(14) -0.0002(13)
C3 C 0.0284(18) 0.0223(19) 0.031(2) -0.0012(15) 0.0161(17) 0.0010(15)
O1d O 0.025(3) 0.055(4) 0.013(3) -0.001(3) 0.005(3) 0.002(3)
O1w O 0.014(2) 0.025(3) 0.016(3) -0.001(2) 0.003(2) 0.001(2)
C4 C 0.0229(16) 0.0159(16) 0.0177(17) -0.0027(13) -0.0005(14) 0.0000(13)
C5 C 0.0211(17) 0.0183(19) 0.048(3) -0.0011(14) 0.0071(18) -0.0080(17)
C6 C 0.0153(15) 0.0187(16) 0.0158(16) 0.0030(12) 0.0031(13) -0.0048(13)
C7 C 0.039(2) 0.044(3) 0.024(2) -0.018(2) 0.0184(19) -0.0027(18)
C8 C 0.0269(19) 0.064(3) 0.018(2) -0.023(2) 0.0015(17) 0.017(2)
C9 C 0.030(2) 0.043(2) 0.027(2) -0.0070(17) 0.0167(18) -0.0097(18)
C10 C 0.0142(14) 0.0158(16) 0.0173(16) -0.0011(12) 0.0062(13) -0.0028(12)
O2w O 0.032(3) 0.021(3) 0.011(2) 0.000(2) 0.009(2) -0.0019(19)
C2d C 0.011(3) 0.040(5) 0.017(4) 0.000(3) 0.002(3) 0.006(4)
C3d C 0.030(5) 0.021(4) 0.025(5) -0.003(3) 0.010(4) 0.002(3)
N1d N 0.015(3) 0.027(3) 0.017(3) -0.001(2) 0.006(2) 0.002(2)
C1d C 0.022(4) 0.044(5) 0.020(4) -0.006(3) 0.011(3) -0.005(3)

loop_
_atom_type_symbol
_atom_type_scat_dispersion_real
_atom_type_scat_dispersion_imag
_atom_type_scat_source
C 0.0181 0.0091 'International Tables Vol C tables 4.2.6.8 and 6.1.1.1'
H 0.0000 0.0000 'International Tables Vol C tables 4.2.6.8 and 6.1.1.1'
Mo -0.0483 2.7339 'International Tables Vol C tables 4.2.6.8 and 6.1.1.1'
N 0.0311 0.0180 'International Tables Vol C tables 4.2.6.8 and 6.1.1.1'
O 0.0492 0.0322 'International Tables Vol C tables 4.2.6.8 and 6.1.1.1'
P 0.2955 0.4335 'International Tables Vol C tables 4.2.6.8 and 6.1.1.1'

loop_
_geom_angle_atom_site_label_1
_geom_angle_atom_site_label_2
_geom_angle_atom_site_label_3
_geom_angle_site_symmetry_1
_geom_angle_site_symmetry_3
_geom_angle
O12 Mo1 O13 . . 101.44(11)
O12 Mo1 O17 . . 104.31(11)
O12 Mo1 O21 . . 95.07(10)
O13 Mo1 O17 . . 95.11(10)
O13 Mo1 O21 . . 153.98(11)
O17 Mo1 O21 . . 100.16(11)
O2 Mo2 O9 . . 99.18(10)
O2 Mo2 O14 . . 102.12(11)
O2 Mo2 O21 . . 146.87(9)
O9 Mo2 O14 . . 103.43(11)
O9 Mo2 O21 . . 101.79(11)
O14 Mo2 O21 . . 97.61(10)
O13 Mo3 O18 . . 99.50(11)
O13 Mo3 O20 . . 99.33(10)
O13 Mo3 O22 . . 145.66(11)
O18 Mo3 O20 . . 101.91(12)
O18 Mo3 O22 . . 103.69(11)
O20 Mo3 O22 . . 100.24(11)
O2 Mo4 O16 . . 153.23(12)
O2 Mo4 O23 . . 99.51(10)
O2 Mo4 O24 . . 93.49(10)
O16 Mo4 O23 . . 98.50(10)
O16 Mo4 O24 . . 100.88(10)
O23 Mo4 O24 . . 104.77(12)
O5 Mo5 O15 . . 102.35(11)
O5 Mo5 O16 . . 100.35(11)
O5 Mo5 O22 . . 100.11(12)
O15 Mo5 O16 . . 100.25(12)
O15 Mo5 O22 . . 102.59(12)
O16 Mo5 O22 . . 145.10(10)
O3 P1 O4 . . 107.38(12)
O3 P1 O6 . . 109.73(13)
O3 P1 O10 . . 110.61(11)
O4 P1 O6 . . 110.03(12)
O4 P1 O10 . . 111.45(13)
O6 P1 O10 . . 107.64(13)
O1 P2 O7 . . 110.88(14)
O1 P2 O8 . . 105.32(11)
O1 P2 O11 . . 112.08(12)
O7 P2 O8 . . 110.86(12)
O7 P2 O11 . . 108.45(13)
O8 P2 O11 . . 109.23(14)
P2 O1 H1o1 . . 116(4)
Mo2 O2 Mo4 . . 121.73(10)
P1 O3 H1o3 . . 120(5)
Mo1 O13 Mo3 . . 121.63(13)
Mo4 O16 Mo5 . . 121.28(13)
H1o19 O19 H2o19 . . 104(4)
Mo1 O21 Mo2 . . 122.05(10)
Mo3 O22 Mo5 . . 149.78(13)
C7 N1 C9 . . 113.4(4)
C7 N1 H1n1 . . 109.47
C7 N1 H2n1 . . 109.47
C9 N1 H1n1 . . 109.47
C9 N1 H2n1 . . 109.47
H1n1 N1 H2n1 . . 105.2
C2 N2 C3 . . 112.8(3)
C2 N2 H1n2 . . 109.47
C2 N2 H2n2 . . 109.47
C3 N2 H1n2 . . 109.47
C3 N2 H2n2 . . 109.47
H1n2 N2 H2n2 . . 105.91
C1 N3 C10 . . 114.1(2)
C1 N3 H1n3 . . 109.47
C1 N3 H2n3 . . 109.47
C10 N3 H1n3 . . 109.47
C10 N3 H2n3 . . 109.47
H1n3 N3 H2n3 . . 104.41
C4 N4 C6 . . 113.2(3)
C4 N4 H1n4 . . 109.47
C4 N4 H2n4 . . 109.47
C6 N4 H1n4 . . 109.47
C6 N4 H2n4 . . 109.47
H1n4 N4 H2n4 . . 105.48
C5 N5 C8 . . 113.8(3)
C5 N5 H1n5 . . 109.47
C5 N5 H2n5 . . 109.47
C8 N5 H1n5 . . 109.47
C8 N5 H2n5 . . 109.47
H1n5 N5 H2n5 . . 104.71
N3 C1 H1c1 . . 109.47
N3 C1 H2c1 . . 109.47
N3 C1 H3c1 . . 109.47
H1c1 C1 H2c1 . . 109.47
H1c1 C1 H3c1 . . 109.47
H2c1 C1 H3c1 . . 109.47
N2 C2 H1c2 . . 109.47
N2 C2 H2c2 . . 109.47
N2 C2 H3c2 . . 109.47
H1c2 C2 H2c2 . . 109.47
H1c2 C2 H3c2 . . 109.47
H2c2 C2 H3c2 . . 109.47
N2 C3 H1c3 . . 109.47
N2 C3 H2c3 . . 109.47
N2 C3 H3c3 . . 109.47
H1c3 C3 H2c3 . . 109.47
H1c3 C3 H3c3 . . 109.47
H2c3 C3 H3c3 . . 109.47
O1w O1d C1d . . 91.6(9)
O1d O1w C1d . . 55.9(7)
N4 C4 H1c4 . . 109.47
N4 C4 H2c4 . . 109.47
N4 C4 H3c4 . . 109.47
H1c4 C4 H2c4 . . 109.47
H1c4 C4 H3c4 . . 109.47
H2c4 C4 H3c4 . . 109.47
N5 C5 H1c5 . . 109.47
N5 C5 H2c5 . . 109.47
N5 C5 H3c5 . . 109.47
H1c5 C5 H2c5 . . 109.47
H1c5 C5 H3c5 . . 109.47
H2c5 C5 H3c5 . . 109.47
N4 C6 H1c6 . . 109.47
N4 C6 H2c6 . . 109.47
N4 C6 H3c6 . . 109.47
H1c6 C6 H2c6 . . 109.47
H1c6 C6 H3c6 . . 109.47
H2c6 C6 H3c6 . . 109.47
N1 C7 H1c7 . . 109.47
N1 C7 H2c7 . . 109.47
N1 C7 H3c7 . . 109.47
H1c7 C7 H2c7 . . 109.47
H1c7 C7 H3c7 . . 109.47
H2c7 C7 H3c7 . . 109.47
N5 C8 H1c8 . . 109.47
N5 C8 H2c8 . . 109.47
N5 C8 H3c8 . . 109.47
H1c8 C8 H2c8 . . 109.47
H1c8 C8 H3c8 . . 109.47
H2c8 C8 H3c8 . . 109.47
N1 C9 H1c9 . . 109.47
N1 C9 H2c9 . . 109.47
N1 C9 H3c9 . . 109.47
H1c9 C9 H2c9 . . 109.47
H1c9 C9 H3c9 . . 109.47
H2c9 C9 H3c9 . . 109.47
N3 C10 H1c10 . . 109.47
N3 C10 H2c10 . . 109.47
N3 C10 H3c10 . . 109.47
H1c10 C10 H2c10 . . 109.47
H1c10 C10 H3c10 . . 109.47
H2c10 C10 H3c10 . . 109.47
C3d C2d N1d 3_575 . 132.1(12)
C3d C2d H1c2d 3_575 . 42.67
C3d C2d H2c2d 3_575 . 116.47
C3d C2d H3c2d 3_575 . 67.63
C3d C2d H1c3d 3_575 3_575 68.22
C3d C2d H3c3d 3_575 3_575 83.51
N1d C2d H1c2d . . 109.47
N1d C2d H2c2d . . 109.47
N1d C2d H3c2d . . 109.47
N1d C2d H1c3d . 3_575 112.99
N1d C2d H3c3d . 3_575 99.64
H1c2d C2d H2c2d . . 109.47
H1c2d C2d H3c2d . . 109.47
H1c2d C2d H1c3d . 3_575 35.32
H1c2d C2d H3c3d . 3_575 125.25
H2c2d C2d H3c2d . . 109.47
H2c2d C2d H1c3d . 3_575 75.63
H2c2d C2d H3c3d . 3_575 102.55
H3c2d C2d H1c3d . 3_575 132.33
H3c2d C2d H3c3d . 3_575 15.89
H1c3d C2d H3c3d 3_575 3_575 146.13
C2d C3d N1d 3_575 . 111.6(11)
C2d C3d H1c2d 3_575 3_575 86.53
C2d C3d H3c2d 3_575 3_575 66.83
C2d C3d H1c3d 3_575 . 65.65
C2d C3d H2c3d 3_575 . 137.6
C2d C3d H3c3d 3_575 . 46.01
N1d C3d H1c2d . 3_575 74.67
N1d C3d H3c2d . 3_575 103.6
N1d C3d H1c3d . . 109.47
N1d C3d H2c3d . . 109.47
N1d C3d H3c3d . . 109.47
H1c2d C3d H3c2d 3_575 3_575 150.93
H1c2d C3d H1c3d 3_575 . 35.94
H1c2d C3d H2c3d 3_575 . 114.32
H1c2d C3d H3c3d 3_575 . 131.46
H3c2d C3d H1c3d 3_575 . 129.23
H3c2d C3d H2c3d 3_575 . 93.85
H3c2d C3d H3c3d 3_575 . 20.83
H1c3d C3d H2c3d . . 109.47
H1c3d C3d H3c3d . . 109.47
H2c3d C3d H3c3d . . 109.47
C2d N1d C3d . . 116.3(6)
C2d N1d C1d . . 121.4(7)
C3d N1d C1d . . 122.3(7)
O1d C1d O1w . . 32.5(5)
O1d C1d N1d . . 124.1(9)
O1d C1d H1c1d . . 117.97
O1w C1d N1d . . 118.3(8)
O1w C1d H1c1d . . 113.2
N1d C1d H1c1d . . 117.97
C2d H1c2d C3d . 3_575 50.8
C2d H1c2d H1c3d . 3_575 70.63
C3d H1c2d H1c3d 3_575 3_575 102.55
C2d H3c2d C3d . 3_575 45.54
C2d H3c2d H3c3d . 3_575 33.15
C3d H3c2d H3c3d 3_575 3_575 78.67
C2d H1c3d C3d 3_575 . 46.13
C2d H1c3d H1c2d 3_575 3_575 74.05
C3d H1c3d H1c2d . 3_575 41.51
C2d H3c3d C3d 3_575 . 50.48
C2d H3c3d H3c2d 3_575 3_575 130.96
C3d H3c3d H3c2d . 3_575 80.5
O1 H1o1 H1o1 . 3_565 149(15)
O3 H1o3 H1o3 . 3_666 165(12)

loop_
_geom_bond_atom_site_label_1
_geom_bond_atom_site_label_2
_geom_bond_site_symmetry_2
_geom_bond_distance
Mo1 O12 . 1.709(2)
Mo1 O13 . 1.937(2)
Mo1 O17 . 1.729(2)
Mo1 O21 . 1.943(3)
Mo2 O2 . 1.898(2)
Mo2 O9 . 1.722(2)
Mo2 O14 . 1.722(2)
Mo2 O21 . 1.930(2)
Mo3 O13 . 1.949(2)
Mo3 O18 . 1.708(2)
Mo3 O20 . 1.722(2)
Mo3 O22 . 1.886(3)
Mo4 O2 . 1.977(2)
Mo4 O16 . 1.895(2)
Mo4 O23 . 1.717(3)
Mo4 O24 . 1.714(2)
Mo5 O5 . 1.713(2)
Mo5 O15 . 1.710(2)
Mo5 O16 . 1.948(3)
Mo5 O22 . 1.913(3)
P1 O3 . 1.5495(19)
P1 O4 . 1.549(2)
P1 O6 . 1.553(3)
P1 O10 . 1.518(2)
P2 O1 . 1.538(2)
P2 O7 . 1.549(3)
P2 O8 . 1.553(2)
P2 O11 . 1.522(3)
O1 H1o1 . 0.82(7)
O3 H1o3 . 0.82(6)
O19 H1o19 . 0.82(2)
O19 H2o19 . 0.82(3)
N1 C7 . 1.492(6)
N1 C9 . 1.475(6)
N1 H1n1 . 0.87
N1 H2n1 . 0.87
N2 C2 . 1.474(5)
N2 C3 . 1.488(6)
N2 H1n2 . 0.87
N2 H2n2 . 0.87
N3 C1 . 1.477(5)
N3 C10 . 1.475(4)
N3 H1n3 . 0.87
N3 H2n3 . 0.87
N4 C4 . 1.485(6)
N4 C6 . 1.489(4)
N4 H1n4 . 0.87
N4 H2n4 . 0.87
N5 C5 . 1.475(6)
N5 C8 . 1.480(7)
N5 H1n5 . 0.87
N5 H2n5 . 0.87
C1 H1c1 . 0.96
C1 H2c1 . 0.96
C1 H3c1 . 0.96
C2 H1c2 . 0.96
C2 H2c2 . 0.96
C2 H3c2 . 0.96
C3 H1c3 . 0.96
C3 H2c3 . 0.96
C3 H3c3 . 0.96
O1d O1w . 0.783(11)
O1d C1d . 1.208(10)
O1w C1d . 1.457(10)
C4 H1c4 . 0.96
C4 H2c4 . 0.96
C4 H3c4 . 0.96
C5 H1c5 . 0.96
C5 H2c5 . 0.96
C5 H3c5 . 0.96
C6 H1c6 . 0.96
C6 H2c6 . 0.96
C6 H3c6 . 0.96
C7 H1c7 . 0.96
C7 H2c7 . 0.96
C7 H3c7 . 0.96
C8 H1c8 . 0.96
C8 H2c8 . 0.96
C8 H3c8 . 0.96
C9 H1c9 . 0.96
C9 H2c9 . 0.96
C9 H3c9 . 0.96
C10 H1c10 . 0.96
C10 H2c10 . 0.96
C10 H3c10 . 0.96
C2d C3d 3_575 0.745(12)
C2d N1d . 1.455(10)
C2d H1c2d . 0.96
C2d H2c2d . 0.96
C2d H3c2d . 0.96
C2d H1c3d 3_575 0.9419
C2d H3c3d 3_575 0.6951
C3d N1d . 1.455(11)
C3d H1c2d 3_575 0.6518
C3d H3c2d 3_575 0.9656
C3d H1c3d . 0.96
C3d H2c3d . 0.96
C3d H3c3d . 0.96
N1d C1d . 1.338(9)
C1d H1c1d . 0.96
H1c2d H1c3d 3_575 0.5773
H3c2d H3c3d 3_575 0.3481
H1o1 H1o1 3_565 0.87(10)
H1o3 H1o3 3_666 0.84(10)

loop_
_geom_hbond_atom_site_label_D
_geom_hbond_atom_site_label_H
_geom_hbond_atom_site_label_A
_geom_hbond_site_symmetry_D
_geom_hbond_site_symmetry_A
_geom_hbond_distance_DH
_geom_hbond_distance_HA
_geom_hbond_distance_DA
_geom_hbond_angle_DHA
C3 H1c3 O18 . . 0.96 2.44 3.388(5) 167.94
C4 H3c4 O17 . . 0.96 2.49 3.130(4) 123.87
C6 H1c6 O19 . 3_665 0.96 2.49 3.220(5) 133.03
C6 H2c6 O12 . . 0.96 2.40 3.346(4) 166.91
C7 H2c7 O12 . . 0.96 2.50 3.090(6) 120.09
C8 H1c8 O1w . 2_645 0.96 2.29 3.206(8) 158.96
C8 H2c8 O15 . 2_645 0.96 2.43 3.234(6) 141.72
C10 H3c10 O5 . 1_655 0.96 2.38 3.282(4) 155.52
O19 H1o19 O21 . 2_655 0.82(2) 1.90(3) 2.695(3) 163(4)
O19 H2o19 O20 . . 0.82(3) 2.12(4) 2.931(4) 169(5)
C2d H1c2d N1d . 3_575 0.96 1.43 1.863(11) 100.70
C2d H1c2d C1d . 3_575 0.96 2.44 3.050(12) 121.27
C3d H1c2d C2d 3_575 3_575 0.65 2.35 2.472(13) 93.26
C3d H2c3d O1d . . 0.96 2.42 2.802(11) 103.32
C3d H2c3d O1w . . 0.96 2.50 2.919(11) 106.36
C3d H3c3d N1d . 3_575 0.96 1.71 2.031(11) 94.63
N1 H1n1 O1d . 2_645 0.87 1.95 2.710(6) 145.41
N1 H1n1 O1w . 2_645 0.87 1.89 2.743(5) 168.03
N1 H2n1 O13 . 3_665 0.87 1.87 2.726(4) 168.18
N2 H1n2 O19 . . 0.87 2.12 2.857(4) 141.96
N2 H2n2 O10 . 4_564 0.87 2.05 2.855(4) 153.10
N2 H2n2 O15 . 4_564 0.87 2.49 3.120(4) 130.19
N3 H1n3 O17 . 3_665 0.87 2.06 2.876(3) 155.65
N3 H2n3 O1 . 3_665 0.87 2.47 3.197(4) 141.52
N3 H2n3 O8 . 3_665 0.87 2.26 2.932(4) 134.03
N4 H1n4 O14 . 4_554 0.87 2.17 2.899(3) 141.44
N4 H2n4 O3 . 4_554 0.87 2.02 2.874(4) 169.03
N5 H1n5 O11 . 3_665 0.87 1.96 2.803(3) 161.67
N5 H2n5 O2 . 1_655 0.87 2.20 2.962(3) 146.68
N5 H2n5 O24 . 1_655 0.87 2.48 3.058(4) 124.18
O1 H1o1 O1 . 3_565 0.82(7) 1.63(6) 2.430(3) 164(11)
O3 H1o3 O3 . 3_666 0.82(6) 1.64(7) 2.458(3) 172(8)

loop_
_restr_distance_atom_site_label_1
_restr_distance_atom_site_label_2
_restr_distance_target
_restr_distance_target_weight_param
N1 H1n1 0.86 0.001
N1 H2n1 0.86 0.001
N2 H1n2 0.86 0.001
N2 H2n2 0.86 0.001
N3 H1n3 0.86 0.001
N3 H2n3 0.86 0.001
N4 H1n4 0.86 0.001
N4 H2n4 0.86 0.001
N5 H1n5 0.86 0.001
N5 H2n5 0.86 0.001
O3 H1o3 0.82 0.001
O1 H1o1 0.82 0.001
O19 H1o19 0.82 0.001
O19 H2o19 0.82 0.001
